data_4130851
loop_
_publ_author_name
'Xie, Weilong'
'Yoon, Jung Hee'
'Chang, Sukbok'

_publ_section_title
;
 (NHC)Cu-Catalyzed Mild C-H Amidation of (Hetero)arenes with Deprotectable
 Carbamates: Scope and Mechanistic Studies.
;
_journal_issue 38
_journal_name_full 'Journal of the American Chemical Society'
_journal_page_first 12605
_journal_page_last 12614
_journal_paper_doi 10.1021/jacs.6b07486
_journal_volume 138
_journal_year 2016
_chemical_formula_sum 'C33 H30 Cu F5 N2'
_chemical_formula_weight 613.13
_space_group_crystal_system monoclinic
_space_group_IT_number 15
_space_group_name_Hall '-C 2yc'
_space_group_name_H-M_alt 'C 1 2/c 1'
_atom_sites_solution_hydrogens geom
_atom_sites_solution_primary direct
_atom_sites_solution_secondary difmap
_audit_creation_method SHELXL-2013
_cell_angle_alpha 90
_cell_angle_beta 99.651(2)
_cell_angle_gamma 90
_cell_formula_units_Z 4
_cell_length_a 8.4885(5)
_cell_length_b 22.9762(15)
_cell_length_c 15.9265(10)
_cell_measurement_reflns_used 7213
_cell_measurement_temperature 120(2)
_cell_measurement_theta_max 26.916
_cell_measurement_theta_min 3.075
_cell_volume 3062.2(3)
_computing_cell_refinement 'Bruker SMART APEXll'
_computing_data_collection 'Bruker SMART APEXll'
_computing_data_reduction 'Bruker SAINT'
_computing_molecular_graphics 'SHELXL-2013 (Sheldrick, 2013)'
_computing_publication_material 'SHELXL-2013 (Sheldrick, 2013)'
_computing_structure_refinement 'SHELXL-2013 (Sheldrick, 2013)'
_computing_structure_solution SHELXTL
_diffrn_ambient_temperature 120(2)
_diffrn_measured_fraction_theta_full 0.998
_diffrn_measured_fraction_theta_max 0.995
_diffrn_measurement_device_type 'CCD area detector'
_diffrn_measurement_method 'omega phi scan'
_diffrn_radiation_monochromator graphite
_diffrn_radiation_type MoK\a
_diffrn_radiation_wavelength 0.71073
_diffrn_reflns_av_R_equivalents 0.1258
_diffrn_reflns_av_unetI/netI 0.0483
_diffrn_reflns_Laue_measured_fraction_full 0.998
_diffrn_reflns_Laue_measured_fraction_max 0.995
_diffrn_reflns_limit_h_max 11
_diffrn_reflns_limit_h_min -11
_diffrn_reflns_limit_k_max 29
_diffrn_reflns_limit_k_min -29
_diffrn_reflns_limit_l_max 19
_diffrn_reflns_limit_l_min -20
_diffrn_reflns_number 38779
_diffrn_reflns_point_group_measured_fraction_full 0.998
_diffrn_reflns_point_group_measured_fraction_max 0.995
_diffrn_reflns_theta_full 25.242
_diffrn_reflns_theta_max 27.560
_diffrn_reflns_theta_min 3.075
_diffrn_source 'fine-focus sealed tube'
_exptl_absorpt_coefficient_mu 0.767
_exptl_absorpt_correction_T_max 0.9412
_exptl_absorpt_correction_T_min 0.8254
_exptl_absorpt_correction_type multi-scan
_exptl_absorpt_process_details SADABS
_exptl_crystal_colour colourless
_exptl_crystal_density_diffrn 1.330
_exptl_crystal_description block
_exptl_crystal_F_000 1264
_exptl_crystal_size_max 0.260
_exptl_crystal_size_mid 0.240
_exptl_crystal_size_min 0.080
_refine_diff_density_max 1.899
_refine_diff_density_min -0.871
_refine_diff_density_rms 0.132
_refine_ls_extinction_method none
_refine_ls_goodness_of_fit_ref 1.051
_refine_ls_hydrogen_treatment constr
_refine_ls_matrix_type full
_refine_ls_number_parameters 176
_refine_ls_number_reflns 3517
_refine_ls_number_restraints 0
_refine_ls_restrained_S_all 1.051
_refine_ls_R_factor_all 0.1072
_refine_ls_R_factor_gt 0.0775
_refine_ls_shift/su_max 0.016
_refine_ls_shift/su_mean 0.001
_refine_ls_structure_factor_coef Fsqd
_refine_ls_weighting_details 'w=1/[\s^2^(Fo^2^)+(0.1145P)^2^+16.8222P] where P=(Fo^2^+2Fc^2^)/3'
_refine_ls_weighting_scheme calc
_refine_ls_wR_factor_gt 0.1956
_refine_ls_wR_factor_ref 0.2198
_reflns_Friedel_coverage 0.000
_reflns_number_gt 2638
_reflns_number_total 3517
_reflns_threshold_expression 'I > 2\s(I)'
_cod_data_source_file ja6b07486_si_002.cif
_cod_data_source_block c2c
_cod_depositor_comments
;
The following automatic conversions were performed:

data item '_exptl_absorpt_correction_type' value 'MULTI-SCAN' was
changed to 'multi-scan' in accordance with the
/home/saulius/struct/COD-crude-data/automatic-downloads/DataCite-retrospective/ACS/depositions/lib/dictionaries/cif_core.dic
dictionary named 'cif_core.dic' version 2.4.2 last updated on
2011-04-26.

Automatic conversion script
Id: cif_fix_values 6909 2019-04-08 15:41:33Z antanas 
;
_cod_original_sg_symbol_H-M 'C 2/c'
_cod_database_code 4130851
_shelx_space_group_comment
;
The symmetry employed for this shelxl refinement is uniquely defined
by the following loop, which should always be used as a source of
symmetry information in preference to the above space-group names.
They are only intended as comments.
;
_shelx_estimated_absorpt_t_min 0.825
_shelx_estimated_absorpt_t_max 0.941
_shelxl_version_number 2013-4

loop_
_space_group_symop_operation_xyz
'x, y, z'
'-x, y, -z+1/2'
'x+1/2, y+1/2, z'
'-x+1/2, y+1/2, -z+1/2'
'-x, -y, -z'
'x, -y, z-1/2'
'-x+1/2, -y+1/2, -z'
'x+1/2, -y+1/2, z-1/2'

loop_
_atom_site_label
_atom_site_type_symbol
_atom_site_fract_x
_atom_site_fract_y
_atom_site_fract_z
_atom_site_U_iso_or_equiv
_atom_site_adp_type
_atom_site_occupancy
_atom_site_site_symmetry_order
_atom_site_calc_flag
_atom_site_refinement_flags_posn
_atom_site_refinement_flags_adp
_atom_site_refinement_flags_occupancy
Cu1 Cu 0.5000 0.50426(3) 0.7500 0.0250(3) Uani 1 2 d S T P
C1 C 0.5000 0.4221(2) 0.7500 0.0243(11) Uani 1 2 d S T P
C2 C 0.5365(7) 0.32777(19) 0.7911(3) 0.0398(11) Uani 1 1 d . . .
H2 H 0.5663 0.2946 0.8258 0.048 Uiso 1 1 calc R U .
C3 C 0.6384(5) 0.40506(17) 0.8970(2) 0.0265(9) Uani 1 1 d . . .
C4 C 0.8031(5) 0.41222(19) 0.9099(3) 0.0312(9) Uani 1 1 d . . .
C5 C 0.8982(7) 0.3988(3) 0.8399(3) 0.0444(12) Uani 1 1 d . . .
H5A H 0.8786 0.3584 0.8212 0.067 Uiso 1 1 calc R U .
H5B H 1.0123 0.4042 0.8615 0.067 Uiso 1 1 calc R U .
H5C H 0.8652 0.4251 0.7917 0.067 Uiso 1 1 calc R U .
C6 C 0.8780(5) 0.4310(2) 0.9899(3) 0.0321(9) Uani 1 1 d . . .
H6 H 0.9906 0.4364 1.0002 0.039 Uiso 1 1 calc R U .
C7 C 0.7913(5) 0.4419(2) 1.0550(3) 0.0314(9) Uani 1 1 d . . .
C8 C 0.8764(6) 0.4586(2) 1.1423(3) 0.0435(12) Uani 1 1 d . . .
H8A H 0.8081 0.4845 1.1693 0.065 Uiso 1 1 calc R U .
H8B H 0.9763 0.4786 1.1373 0.065 Uiso 1 1 calc R U .
H8C H 0.9002 0.4234 1.1770 0.065 Uiso 1 1 calc R U .
C9 C 0.6273(5) 0.4349(2) 1.0387(3) 0.0328(10) Uani 1 1 d . . .
H9 H 0.5674 0.4432 1.0825 0.039 Uiso 1 1 calc R U .
C10 C 0.5476(5) 0.41604(19) 0.9603(3) 0.0299(9) Uani 1 1 d . . .
C11 C 0.3694(6) 0.4062(3) 0.9449(3) 0.0427(12) Uani 1 1 d . . .
H11A H 0.3249 0.4196 0.9945 0.064 Uiso 1 1 calc R U .
H11B H 0.3472 0.3646 0.9360 0.064 Uiso 1 1 calc R U .
H11C H 0.3203 0.4280 0.8943 0.064 Uiso 1 1 calc R U .
C12 C 0.5000 0.5873(3) 0.7500 0.0278(12) Uani 1 2 d S T P
C13 C 0.3736(6) 0.6206(2) 0.7097(3) 0.0385(11) Uani 1 1 d . . .
C14 C 0.3708(9) 0.6808(3) 0.7102(4) 0.0610(17) Uani 1 1 d . . .
C15 C 0.5000 0.7108(3) 0.7500 0.066(3) Uani 1 2 d S T P
F1 F 0.2430(4) 0.59359(17) 0.6673(2) 0.0636(10) Uani 1 1 d . . .
F2 F 0.2416(7) 0.7103(2) 0.6722(3) 0.1053(18) Uani 1 1 d . . .
F3 F 0.5000 0.7689(2) 0.7500 0.112(3) Uani 1 2 d S T P
N1 N 0.5592(5) 0.38525(15) 0.8146(2) 0.0283(8) Uani 1 1 d . . .
C16 C 0.5901(16) 0.2453(5) 1.0124(8) 0.121(4) Uiso 1 1 d . . .
H16 H 0.4822 0.2419 1.0205 0.145 Uiso 1 1 calc R U .
C17 C 0.6644(13) 0.2103(4) 0.9495(7) 0.100(3) Uiso 1 1 d . . .
H17 H 0.6022 0.1826 0.9142 0.121 Uiso 1 1 calc R U .
C18 C 0.8017(13) 0.2175(4) 0.9439(7) 0.100(3) Uiso 1 1 d . . .
H18 H 0.8407 0.1937 0.9031 0.120 Uiso 1 1 calc R U .

loop_
_atom_site_aniso_label
_atom_site_aniso_U_11
_atom_site_aniso_U_22
_atom_site_aniso_U_33
_atom_site_aniso_U_23
_atom_site_aniso_U_13
_atom_site_aniso_U_12
Cu1 0.0342(4) 0.0245(4) 0.0156(3) 0.000 0.0017(3) 0.000
C1 0.033(3) 0.026(3) 0.013(2) 0.000 0.000(2) 0.000
C2 0.063(3) 0.024(2) 0.028(2) 0.0043(18) -0.005(2) 0.003(2)
C3 0.035(2) 0.0264(19) 0.0159(18) 0.0030(15) -0.0019(16) 0.0024(16)
C4 0.039(2) 0.035(2) 0.021(2) 0.0020(17) 0.0076(17) 0.0014(18)
C5 0.047(3) 0.061(3) 0.029(2) -0.005(2) 0.018(2) -0.002(2)
C6 0.029(2) 0.042(2) 0.024(2) 0.0014(18) 0.0007(17) 0.0011(19)
C7 0.037(2) 0.038(2) 0.0179(19) 0.0013(17) -0.0002(17) 0.0065(18)
C8 0.042(3) 0.063(3) 0.021(2) -0.005(2) -0.006(2) 0.002(2)
C9 0.035(2) 0.046(3) 0.0166(19) -0.0034(17) 0.0021(17) 0.009(2)
C10 0.031(2) 0.037(2) 0.0202(19) 0.0029(17) -0.0012(16) 0.0061(17)
C11 0.033(2) 0.062(3) 0.032(2) -0.002(2) 0.0003(19) 0.004(2)
C12 0.033(3) 0.028(3) 0.025(3) 0.000 0.011(2) 0.000
C13 0.042(3) 0.042(3) 0.032(2) 0.007(2) 0.008(2) 0.007(2)
C14 0.083(5) 0.048(3) 0.057(4) 0.019(3) 0.026(3) 0.030(3)
C15 0.117(9) 0.028(4) 0.063(6) 0.000 0.049(6) 0.000
F1 0.0400(18) 0.086(3) 0.059(2) 0.0134(19) -0.0104(16) 0.0026(17)
F2 0.124(4) 0.083(3) 0.110(4) 0.040(3) 0.023(3) 0.067(3)
F3 0.203(9) 0.027(3) 0.122(6) 0.000 0.075(6) 0.000
N1 0.043(2) 0.0250(17) 0.0155(16) 0.0019(13) 0.0003(14) 0.0007(15)

loop_
_atom_type_symbol
_atom_type_description
_atom_type_scat_dispersion_real
_atom_type_scat_dispersion_imag
_atom_type_scat_source
C C 0.0033 0.0016 'International Tables Vol C Tables 4.2.6.8 and 6.1.1.4'
H H 0.0000 0.0000 'International Tables Vol C Tables 4.2.6.8 and 6.1.1.4'
N N 0.0061 0.0033 'International Tables Vol C Tables 4.2.6.8 and 6.1.1.4'
F F 0.0171 0.0103 'International Tables Vol C Tables 4.2.6.8 and 6.1.1.4'
Cu Cu 0.3201 1.2651 'International Tables Vol C Tables 4.2.6.8 and 6.1.1.4'

loop_
_geom_angle_atom_site_label_1
_geom_angle_atom_site_label_2
_geom_angle_atom_site_label_3
_geom_angle
_geom_angle_site_symmetry_1
_geom_angle_site_symmetry_3
C1 Cu1 C12 180.0 . .
N1 C1 N1 103.1(5) . 2_656
N1 C1 Cu1 128.4(2) . .
N1 C1 Cu1 128.4(2) 2_656 .
C2 C2 N1 106.5(2) 2_656 .
C2 C2 H2 126.8 2_656 .
N1 C2 H2 126.8 . .
C4 C3 C10 122.6(4) . .
C4 C3 N1 118.4(4) . .
C10 C3 N1 119.1(4) . .
C3 C4 C6 117.8(4) . .
C3 C4 C5 121.0(4) . .
C6 C4 C5 121.2(4) . .
C4 C5 H5A 109.5 . .
C4 C5 H5B 109.5 . .
H5A C5 H5B 109.5 . .
C4 C5 H5C 109.5 . .
H5A C5 H5C 109.5 . .
H5B C5 H5C 109.5 . .
C4 C6 C7 121.3(4) . .
C4 C6 H6 119.3 . .
C7 C6 H6 119.3 . .
C9 C7 C6 118.7(4) . .
C9 C7 C8 121.0(4) . .
C6 C7 C8 120.2(4) . .
C7 C8 H8A 109.5 . .
C7 C8 H8B 109.5 . .
H8A C8 H8B 109.5 . .
C7 C8 H8C 109.5 . .
H8A C8 H8C 109.5 . .
H8B C8 H8C 109.5 . .
C7 C9 C10 122.0(4) . .
C7 C9 H9 119.0 . .
C10 C9 H9 119.0 . .
C9 C10 C3 117.6(4) . .
C9 C10 C11 121.2(4) . .
C3 C10 C11 121.2(4) . .
C10 C11 H11A 109.5 . .
C10 C11 H11B 109.5 . .
H11A C11 H11B 109.5 . .
C10 C11 H11C 109.5 . .
H11A C11 H11C 109.5 . .
H11B C11 H11C 109.5 . .
C13 C12 C13 112.8(6) 2_656 .
C13 C12 Cu1 123.6(3) 2_656 .
C13 C12 Cu1 123.6(3) . .
F1 C13 C14 116.7(5) . .
F1 C13 C12 119.0(4) . .
C14 C13 C12 124.3(5) . .
F2 C14 C15 119.2(6) . .
F2 C14 C13 121.0(7) . .
C15 C14 C13 119.8(6) . .
F3 C15 C14 120.5(4) . 2_656
F3 C15 C14 120.5(4) . .
C14 C15 C14 119.0(7) 2_656 .
C1 N1 C2 111.9(4) . .
C1 N1 C3 123.2(3) . .
C2 N1 C3 124.9(3) . .
C18 C16 C17 110.8(11) 7_657 .
C18 C16 H16 124.6 7_657 .
C17 C16 H16 124.6 . .
C18 C17 C16 120.0(11) . .
C18 C17 H17 120.0 . .
C16 C17 H17 120.0 . .
C17 C18 C16 129.2(12) . 7_657
C17 C18 H18 115.4 . .
C16 C18 H18 115.4 7_657 .

loop_
_geom_bond_atom_site_label_1
_geom_bond_atom_site_label_2
_geom_bond_distance
_geom_bond_site_symmetry_2
Cu1 C1 1.888(6) .
Cu1 C12 1.907(6) .
C1 N1 1.361(5) .
C1 N1 1.361(5) 2_656
C2 C2 1.351(9) 2_656
C2 N1 1.377(6) .
C2 H2 0.9500 .
C3 C4 1.388(6) .
C3 C10 1.391(6) .
C3 N1 1.444(5) .
C4 C6 1.394(6) .
C4 C5 1.513(6) .
C5 H5A 0.9800 .
C5 H5B 0.9800 .
C5 H5C 0.9800 .
C6 C7 1.391(6) .
C6 H6 0.9500 .
C7 C9 1.382(6) .
C7 C8 1.504(6) .
C8 H8A 0.9800 .
C8 H8B 0.9800 .
C8 H8C 0.9800 .
C9 C10 1.386(6) .
C9 H9 0.9500 .
C10 C11 1.508(6) .
C11 H11A 0.9800 .
C11 H11B 0.9800 .
C11 H11C 0.9800 .
C12 C13 1.386(6) 2_656
C12 C13 1.386(6) .
C13 F1 1.349(6) .
C13 C14 1.382(8) .
C14 F2 1.343(7) .
C14 C15 1.359(8) .
C15 F3 1.335(9) .
C15 C14 1.359(8) 2_656
C16 C18 1.358(14) 7_657
C16 C17 1.503(14) .
C16 H16 0.9500 .
C17 C18 1.195(13) .
C17 H17 0.9500 .
C18 C16 1.358(14) 7_657
C18 H18 0.9500 .

loop_
_geom_torsion_atom_site_label_1
_geom_torsion_atom_site_label_2
_geom_torsion_atom_site_label_3
_geom_torsion_atom_site_label_4
_geom_torsion
_geom_torsion_site_symmetry_1
_geom_torsion_site_symmetry_4
C10 C3 C4 C6 0.3(6) . .
N1 C3 C4 C6 -179.5(4) . .
C10 C3 C4 C5 178.9(4) . .
N1 C3 C4 C5 -0.9(6) . .
C3 C4 C6 C7 0.3(7) . .
C5 C4 C6 C7 -178.3(4) . .
C4 C6 C7 C9 -1.2(7) . .
C4 C6 C7 C8 176.3(4) . .
C6 C7 C9 C10 1.5(7) . .
C8 C7 C9 C10 -175.9(5) . .
C7 C9 C10 C3 -1.0(7) . .
C7 C9 C10 C11 177.3(5) . .
C4 C3 C10 C9 0.1(7) . .
N1 C3 C10 C9 179.9(4) . .
C4 C3 C10 C11 -178.2(4) . .
N1 C3 C10 C11 1.6(6) . .
C13 C12 C13 F1 179.5(5) 2_656 .
Cu1 C12 C13 F1 -0.5(5) . .
C13 C12 C13 C14 -1.1(4) 2_656 .
Cu1 C12 C13 C14 178.9(4) . .
F1 C13 C14 F2 1.8(8) . .
C12 C13 C14 F2 -177.6(5) . .
F1 C13 C14 C15 -178.4(4) . .
C12 C13 C14 C15 2.2(8) . .
F2 C14 C15 F3 -1.2(7) . .
C13 C14 C15 F3 179.0(4) . .
F2 C14 C15 C14 178.8(7) . 2_656
C13 C14 C15 C14 -1.0(4) . 2_656
N1 C1 N1 C2 -0.4(3) 2_656 .
Cu1 C1 N1 C2 179.6(3) . .
N1 C1 N1 C3 178.6(5) 2_656 .
Cu1 C1 N1 C3 -1.4(5) . .
C2 C2 N1 C1 1.1(7) 2_656 .
C2 C2 N1 C3 -177.9(5) 2_656 .
C4 C3 N1 C1 -91.0(5) . .
C10 C3 N1 C1 89.2(5) . .
C4 C3 N1 C2 87.9(6) . .
C10 C3 N1 C2 -91.9(6) . .
C18 C16 C17 C18 0.3(18) 7_657 .
C16 C17 C18 C16 0(2) . 7_657
